data_7109823
loop_
_publ_author_name
'Stephen D. Taylor'
'Amie E. Norton'
'Robert T. Hart'
'Mahmood K. Abdolmaleki'
'Jeanette A. Krause'
'William B. Connick'

_publ_section_title
;
 Between red and yellow: evidence of intermediates in a vapochromic Pt(II)
 salt
;
_journal_name_full Chem.Commun.
_journal_page_first 9161
_journal_paper_doi 10.1039/c3cc45418e
_journal_volume 49
_journal_year 2013
_chemical_formula_moiety 'C15 H11 N3 Cl Pt, Cl O4, H2 O'
_chemical_formula_sum 'C15 H13 Cl2 N3 O5 Pt'
_chemical_formula_weight 581.27
_chemical_name_systematic
;
 ?
;
_space_group_IT_number 2
_symmetry_cell_setting triclinic
_symmetry_space_group_name_Hall '-P 1'
_symmetry_space_group_name_H-M 'P -1'
_atom_sites_solution_hydrogens mixed
_atom_sites_solution_primary direct
_atom_sites_solution_secondary difmap
_audit_creation_method SHELXL-97
_cell_angle_alpha 103.816(5)
_cell_angle_beta 102.813(5)
_cell_angle_gamma 90.485(5)
_cell_formula_units_Z 2
_cell_length_a 6.6710(6)
_cell_length_b 10.2403(9)
_cell_length_c 13.3874(14)
_cell_measurement_reflns_used 2600
_cell_measurement_temperature 230(2)
_cell_measurement_theta_max 65.48
_cell_measurement_theta_min 3.49
_cell_volume 864.14(14)
_computing_cell_refinement 'Bruker SAINT v6.45A'
_computing_data_collection 'Bruker SMART v5.632'
_computing_data_reduction 'Bruker SAINT v6.45A'
_computing_molecular_graphics 'Bruker SHELXTL v6.14'
_computing_publication_material 'Bruker SHELXTL v6.14'
_computing_structure_refinement 'Bruker SHELXTL v6.14'
_computing_structure_solution 'Bruker SHELXTL v6.14'
_diffrn_ambient_temperature 230(2)
_diffrn_measured_fraction_theta_full 0.939
_diffrn_measured_fraction_theta_max 0.939
_diffrn_measurement_device_type 'Bruker SMART6000 CCD'
_diffrn_measurement_method '\w scans'
_diffrn_radiation_monochromator graphite
_diffrn_radiation_source 'fine-focus sealed tube'
_diffrn_radiation_type CuK\a
_diffrn_radiation_wavelength 1.54178
_diffrn_reflns_av_R_equivalents 0.0464
_diffrn_reflns_av_sigmaI/netI 0.0622
_diffrn_reflns_limit_h_max 7
_diffrn_reflns_limit_h_min -7
_diffrn_reflns_limit_k_max 11
_diffrn_reflns_limit_k_min -12
_diffrn_reflns_limit_l_max 15
_diffrn_reflns_limit_l_min -15
_diffrn_reflns_number 6655
_diffrn_reflns_theta_full 66.95
_diffrn_reflns_theta_max 66.95
_diffrn_reflns_theta_min 3.49
_diffrn_standards_decay_% 0
_diffrn_standards_interval_count 0
_diffrn_standards_interval_time 0
_diffrn_standards_number 0
_exptl_absorpt_coefficient_mu 18.348
_exptl_absorpt_correction_T_max 0.7004
_exptl_absorpt_correction_T_min 0.5368
_exptl_absorpt_correction_type multi-scan
_exptl_absorpt_process_details 'SADABS v2.10 (Sheldrick)'
_exptl_crystal_colour red
_exptl_crystal_density_diffrn 2.234
_exptl_crystal_density_method 'not measured'
_exptl_crystal_description rod
_exptl_crystal_F_000 552
_exptl_crystal_size_max 0.18
_exptl_crystal_size_mid 0.03
_exptl_crystal_size_min 0.02
_refine_diff_density_max 2.019
_refine_diff_density_min -1.290
_refine_diff_density_rms 0.219
_refine_ls_extinction_method none
_refine_ls_goodness_of_fit_ref 1.052
_refine_ls_hydrogen_treatment constr
_refine_ls_matrix_type full
_refine_ls_number_parameters 235
_refine_ls_number_reflns 2879
_refine_ls_number_restraints 0
_refine_ls_restrained_S_all 1.052
_refine_ls_R_factor_all 0.0658
_refine_ls_R_factor_gt 0.0534
_refine_ls_shift/su_max 0.001
_refine_ls_shift/su_mean 0.000
_refine_ls_structure_factor_coef Fsqd
_refine_ls_weighting_details 'calc w=1/[\s^2^(Fo^2^)+(0.0759P)^2^+0.0000P] where P=(Fo^2^+2Fc^2^)/3'
_refine_ls_weighting_scheme calc
_refine_ls_wR_factor_gt 0.1212
_refine_ls_wR_factor_ref 0.1264
_reflns_number_gt 2441
_reflns_number_total 2879
_reflns_threshold_expression >2\s(I)
_cod_data_source_file c3cc45418e.txt
_cod_data_source_block 1
_cod_original_sg_symbol_H-M P-1
_cod_database_code 7109823

loop_
_symmetry_equiv_pos_as_xyz
'x, y, z'
'-x, -y, -z'

loop_
_atom_site_label
_atom_site_type_symbol
_atom_site_fract_x
_atom_site_fract_y
_atom_site_fract_z
_atom_site_U_iso_or_equiv
_atom_site_adp_type
_atom_site_occupancy
_atom_site_symmetry_multiplicity
_atom_site_calc_flag
_atom_site_refinement_flags
_atom_site_disorder_assembly
_atom_site_disorder_group
Pt Pt 0.75458(7) 0.50323(4) 0.51446(4) 0.03421(19) Uani 1 1 d . . .
Cl1 Cl 0.7439(4) 0.7176(3) 0.4861(2) 0.0453(7) Uani 1 1 d . . .
N1 N 0.7993(14) 0.5518(9) 0.6735(8) 0.042(2) Uani 1 1 d . . .
N2 N 0.7628(15) 0.3234(9) 0.5366(7) 0.042(2) Uani 1 1 d . . .
N3 N 0.7130(14) 0.3923(11) 0.3615(7) 0.044(2) Uani 1 1 d . . .
C1 C 0.8179(18) 0.6765(12) 0.7403(10) 0.047(3) Uani 1 1 d . . .
H1 H 0.8130 0.7525 0.7122 0.057 Uiso 1 1 calc R . .
C2 C 0.844(2) 0.6948(13) 0.8465(11) 0.057(4) Uani 1 1 d . . .
H2 H 0.8549 0.7820 0.8909 0.068 Uiso 1 1 calc R . .
C3 C 0.852(2) 0.5839(15) 0.8878(10) 0.060(4) Uani 1 1 d . . .
H3 H 0.8680 0.5956 0.9610 0.072 Uiso 1 1 calc R . .
C4 C 0.8386(19) 0.4551(13) 0.8231(10) 0.051(3) Uani 1 1 d . . .
H4 H 0.8471 0.3794 0.8517 0.061 Uiso 1 1 calc R . .
C5 C 0.8123(17) 0.4399(12) 0.7160(9) 0.040(3) Uani 1 1 d . . .
C6 C 0.7930(16) 0.3107(11) 0.6376(9) 0.036(2) Uani 1 1 d . . .
C7 C 0.801(2) 0.1848(14) 0.6550(11) 0.055(3) Uani 1 1 d . . .
H7 H 0.8257 0.1736 0.7243 0.066 Uiso 1 1 calc R . .
C8 C 0.774(2) 0.0736(12) 0.5700(11) 0.054(3) Uani 1 1 d . . .
H8 H 0.7766 -0.0131 0.5821 0.065 Uiso 1 1 calc R . .
C9 C 0.7419(18) 0.0872(12) 0.4669(11) 0.051(3) Uani 1 1 d . . .
H9 H 0.7228 0.0115 0.4091 0.061 Uiso 1 1 calc R . .
C10 C 0.7396(17) 0.2162(11) 0.4529(9) 0.042(3) Uani 1 1 d . . .
C11 C 0.7094(17) 0.2587(12) 0.3526(9) 0.042(3) Uani 1 1 d . . .
C12 C 0.6827(19) 0.1693(13) 0.2541(10) 0.050(3) Uani 1 1 d . . .
H12 H 0.6810 0.0759 0.2479 0.060 Uiso 1 1 calc R . .
C13 C 0.659(2) 0.2189(16) 0.1656(10) 0.061(4) Uani 1 1 d . . .
H13 H 0.6413 0.1593 0.0985 0.073 Uiso 1 1 calc R . .
C14 C 0.660(2) 0.3561(15) 0.1752(10) 0.055(3) Uani 1 1 d . . .
H14 H 0.6427 0.3902 0.1149 0.066 Uiso 1 1 calc R . .
C15 C 0.6870(18) 0.4429(15) 0.2743(10) 0.053(3) Uani 1 1 d . . .
H15 H 0.6875 0.5365 0.2816 0.063 Uiso 1 1 calc R . .
Cl2 Cl 0.3906(6) 0.2250(3) 0.8668(2) 0.0573(8) Uani 1 1 d . . .
O1A O 0.303(3) 0.1425(19) 0.9205(14) 0.085(7) Uiso 0.78(5) 1 d P A 1
O2A O 0.403(10) 0.167(3) 0.7608(19) 0.075(11) Uiso 0.51(11) 1 d P A 1
O3A O 0.308(7) 0.354(3) 0.881(2) 0.084(12) Uiso 0.50(7) 1 d P A 1
O4A O 0.606(3) 0.227(2) 0.9124(13) 0.102(7) Uiso 0.77(3) 1 d P . 1
O1B O 0.210(11) 0.184(6) 0.888(5) 0.08(2) Uiso 0.22(5) 1 d P A 2
O2B O 0.313(11) 0.183(3) 0.755(2) 0.081(12) Uiso 0.49(11) 1 d P A 2
O3B O 0.422(8) 0.362(3) 0.913(3) 0.094(12) Uiso 0.50(7) 1 d P A 2
O4B O 0.491(10) 0.120(7) 0.906(4) 0.10(2) Uiso 0.23(3) 1 d P . 2
O5 O 0.874(3) 0.0070(16) 0.8489(16) 0.151(7) Uani 1 1 d . . .
H51 H 0.9914 0.0596 0.8783 0.227 Uiso 1 1 d . . .
H52 H 0.8162 0.0774 0.8806 0.227 Uiso 1 1 d . . .

loop_
_atom_site_aniso_label
_atom_site_aniso_U_11
_atom_site_aniso_U_22
_atom_site_aniso_U_33
_atom_site_aniso_U_23
_atom_site_aniso_U_13
_atom_site_aniso_U_12
Pt 0.0282(3) 0.0299(3) 0.0466(3) 0.01133(18) 0.01081(19) 0.00273(18)
Cl1 0.0399(16) 0.0291(14) 0.0715(19) 0.0181(12) 0.0160(13) 0.0039(12)
N1 0.026(5) 0.038(5) 0.066(6) 0.014(4) 0.014(4) -0.001(4)
N2 0.037(6) 0.034(5) 0.052(6) 0.006(4) 0.011(4) 0.009(4)
N3 0.029(5) 0.058(7) 0.045(6) 0.016(5) 0.010(4) 0.007(5)
C1 0.033(7) 0.039(7) 0.064(8) 0.005(5) 0.009(6) -0.006(5)
C2 0.052(8) 0.042(7) 0.070(9) -0.001(6) 0.017(7) 0.005(6)
C3 0.051(8) 0.079(10) 0.049(7) 0.011(7) 0.016(6) 0.020(8)
C4 0.045(8) 0.046(7) 0.066(8) 0.014(6) 0.020(6) 0.004(6)
C5 0.027(6) 0.040(6) 0.054(7) 0.016(5) 0.010(5) 0.006(5)
C6 0.020(5) 0.039(6) 0.051(7) 0.012(5) 0.010(5) 0.007(5)
C7 0.044(8) 0.054(8) 0.074(9) 0.027(7) 0.015(6) 0.005(7)
C8 0.055(8) 0.031(6) 0.082(9) 0.022(6) 0.019(7) 0.008(6)
C9 0.034(7) 0.037(7) 0.083(9) 0.009(6) 0.023(6) 0.016(6)
C10 0.023(6) 0.036(6) 0.065(8) 0.010(5) 0.011(5) 0.003(5)
C11 0.023(6) 0.048(7) 0.051(7) 0.010(5) 0.000(5) 0.003(5)
C12 0.045(8) 0.040(7) 0.061(8) 0.002(5) 0.015(6) 0.002(6)
C13 0.060(9) 0.071(10) 0.043(7) -0.001(6) 0.008(6) -0.001(8)
C14 0.043(8) 0.069(10) 0.051(7) 0.014(6) 0.009(6) 0.003(7)
C15 0.032(7) 0.068(9) 0.054(8) 0.011(6) 0.007(5) 0.009(6)
Cl2 0.079(2) 0.0441(17) 0.0514(17) 0.0106(13) 0.0222(16) 0.0029(17)
O5 0.124(14) 0.094(11) 0.25(2) 0.069(13) 0.052(13) 0.020(10)

loop_
_atom_type_symbol
_atom_type_description
_atom_type_scat_dispersion_real
_atom_type_scat_dispersion_imag
_atom_type_scat_source
C C 0.0181 0.0091 'International Tables Vol C Tables 4.2.6.8 and 6.1.1.4'
H H 0.0000 0.0000 'International Tables Vol C Tables 4.2.6.8 and 6.1.1.4'
N N 0.0311 0.0180 'International Tables Vol C Tables 4.2.6.8 and 6.1.1.4'
O O 0.0492 0.0322 'International Tables Vol C Tables 4.2.6.8 and 6.1.1.4'
Cl Cl 0.3639 0.7018 'International Tables Vol C Tables 4.2.6.8 and 6.1.1.4'
Pt Pt -4.5932 6.9264 'International Tables Vol C Tables 4.2.6.8 and 6.1.1.4'

loop_
_geom_angle_atom_site_label_1
_geom_angle_atom_site_label_2
_geom_angle_atom_site_label_3
_geom_angle
N2 Pt N1 81.3(4)
N2 Pt N3 80.0(4)
N1 Pt N3 161.3(4)
N2 Pt Cl1 179.4(3)
N1 Pt Cl1 99.3(3)
N3 Pt Cl1 99.4(3)
C1 N1 C5 118.6(10)
C1 N1 Pt 128.3(9)
C5 N1 Pt 113.2(7)
C10 N2 C6 122.6(10)
C10 N2 Pt 119.6(8)
C6 N2 Pt 117.8(7)
C11 N3 C15 121.0(11)
C11 N3 Pt 113.1(7)
C15 N3 Pt 125.9(9)
N1 C1 C2 122.1(12)
N1 C1 H1 118.9
C2 C1 H1 118.9
C1 C2 C3 119.0(12)
C1 C2 H2 120.5
C3 C2 H2 120.5
C2 C3 C4 120.8(12)
C2 C3 H3 119.6
C4 C3 H3 119.6
C5 C4 C3 118.7(12)
C5 C4 H4 120.6
C3 C4 H4 120.6
C4 C5 N1 120.7(11)
C4 C5 C6 125.1(11)
N1 C5 C6 114.2(10)
N2 C6 C7 118.8(11)
N2 C6 C5 113.5(10)
C7 C6 C5 127.8(11)
C6 C7 C8 119.5(12)
C6 C7 H7 120.3
C8 C7 H7 120.3
C7 C8 C9 121.5(12)
C7 C8 H8 119.3
C9 C8 H8 119.3
C10 C9 C8 117.2(12)
C10 C9 H9 121.4
C8 C9 H9 121.4
N2 C10 C9 120.5(11)
N2 C10 C11 111.3(10)
C9 C10 C11 128.2(11)
N3 C11 C12 120.4(11)
N3 C11 C10 116.0(10)
C12 C11 C10 123.6(12)
C13 C12 C11 119.2(13)
C13 C12 H12 120.4
C11 C12 H12 120.4
C12 C13 C14 120.1(12)
C12 C13 H13 120.0
C14 C13 H13 120.0
C13 C14 C15 119.5(13)
C13 C14 H14 120.3
C15 C14 H14 120.3
N3 C15 C14 119.8(14)
N3 C15 H15 120.1
C14 C15 H15 120.1
O3B Cl2 O1B 106(3)
O3B Cl2 O4B 127(3)
O1B Cl2 O4B 89(4)
O3A Cl2 O2A 113(2)
O3B Cl2 O2B 118(2)
O1B Cl2 O2B 93(3)
O4B Cl2 O2B 111(3)
O3A Cl2 O1A 111.1(14)
O2A Cl2 O1A 117.7(13)
O3A Cl2 O4A 115(2)
O2A Cl2 O4A 96(3)
O1A Cl2 O4A 102.3(13)
H51 O5 H52 83.7

loop_
_geom_bond_atom_site_label_1
_geom_bond_atom_site_label_2
_geom_bond_distance
Pt N2 1.933(9)
Pt N1 2.020(10)
Pt N3 2.048(9)
Pt Cl1 2.314(3)
N1 C1 1.359(15)
N1 C5 1.391(14)
N2 C10 1.347(15)
N2 C6 1.360(14)
N3 C11 1.344(16)
N3 C15 1.363(16)
C1 C2 1.360(18)
C1 H1 0.9400
C2 C3 1.373(19)
C2 H2 0.9400
C3 C4 1.384(18)
C3 H3 0.9400
C4 C5 1.375(17)
C4 H4 0.9400
C5 C6 1.464(16)
C6 C7 1.364(17)
C7 C8 1.382(19)
C7 H7 0.9400
C8 C9 1.389(19)
C8 H8 0.9400
C9 C10 1.378(17)
C9 H9 0.9400
C10 C11 1.482(16)
C11 C12 1.388(16)
C12 C13 1.375(19)
C12 H12 0.9400
C13 C14 1.38(2)
C13 H13 0.9400
C14 C15 1.383(18)
C14 H14 0.9400
C15 H15 0.9400
Cl2 O3B 1.38(3)
Cl2 O1B 1.39(6)
Cl2 O3A 1.42(3)
Cl2 O4B 1.42(6)
Cl2 O2A 1.42(3)
Cl2 O2B 1.43(3)
Cl2 O1A 1.427(18)
Cl2 O4A 1.430(19)
O5 H51 0.9004
O5 H52 0.8839

loop_
_geom_hbond_atom_site_label_D
_geom_hbond_atom_site_label_H
_geom_hbond_atom_site_label_A
_geom_hbond_distance_DH
_geom_hbond_distance_HA
_geom_hbond_distance_DA
_geom_hbond_angle_DHA
_geom_hbond_site_symmetry_A
O5 H51 O1A 0.90 2.14 3.02(2) 164 1_655
O5 H51 O1B 0.90 1.88 2.74(6) 158 1_655
O5 H52 O4A 0.88 2.12 2.97(2) 162 1_555
O5 H52 O4B 0.88 2.30 2.99(6) 135 1_555

loop_
_geom_torsion_atom_site_label_1
_geom_torsion_atom_site_label_2
_geom_torsion_atom_site_label_3
_geom_torsion_atom_site_label_4
_geom_torsion
N2 Pt N1 C1 179.6(10)
N3 Pt N1 C1 179.2(10)
Cl1 Pt N1 C1 -0.4(10)
N2 Pt N1 C5 -0.1(8)
N3 Pt N1 C5 -0.5(15)
Cl1 Pt N1 C5 179.8(7)
N1 Pt N2 C10 179.8(9)
N3 Pt N2 C10 -0.3(9)
Cl1 Pt N2 C10 4(29)
N1 Pt N2 C6 -0.4(8)
N3 Pt N2 C6 179.5(9)
Cl1 Pt N2 C6 -176(100)
N2 Pt N3 C11 0.8(8)
N1 Pt N3 C11 1.2(16)
Cl1 Pt N3 C11 -179.2(7)
N2 Pt N3 C15 179.7(10)
N1 Pt N3 C15 -179.9(10)
Cl1 Pt N3 C15 -0.3(10)
C5 N1 C1 C2 -1.7(17)
Pt N1 C1 C2 178.6(9)
N1 C1 C2 C3 1(2)
C1 C2 C3 C4 1(2)
C2 C3 C4 C5 -1(2)
C3 C4 C5 N1 -0.1(18)
C3 C4 C5 C6 -179.3(12)
C1 N1 C5 C4 1.5(17)
Pt N1 C5 C4 -178.7(9)
C1 N1 C5 C6 -179.2(9)
Pt N1 C5 C6 0.5(12)
C10 N2 C6 C7 0.5(17)
Pt N2 C6 C7 -179.3(9)
C10 N2 C6 C5 -179.4(10)
Pt N2 C6 C5 0.8(13)
C4 C5 C6 N2 178.4(11)
N1 C5 C6 N2 -0.9(14)
C4 C5 C6 C7 -1(2)
N1 C5 C6 C7 179.3(11)
N2 C6 C7 C8 -1.7(19)
C5 C6 C7 C8 178.1(11)
C6 C7 C8 C9 1(2)
C7 C8 C9 C10 0(2)
C6 N2 C10 C9 1.2(17)
Pt N2 C10 C9 -179.0(8)
C6 N2 C10 C11 -179.9(9)
Pt N2 C10 C11 -0.1(13)
C8 C9 C10 N2 -1.4(18)
C8 C9 C10 C11 179.9(11)
C15 N3 C11 C12 1.1(17)
Pt N3 C11 C12 -179.9(9)
C15 N3 C11 C10 180.0(10)
Pt N3 C11 C10 -1.1(13)
N2 C10 C11 N3 0.8(15)
C9 C10 C11 N3 179.6(11)
N2 C10 C11 C12 179.6(11)
C9 C10 C11 C12 -2(2)
N3 C11 C12 C13 -0.4(19)
C10 C11 C12 C13 -179.1(11)
C11 C12 C13 C14 0(2)
C12 C13 C14 C15 0(2)
C11 N3 C15 C14 -1.1(18)
Pt N3 C15 C14 -179.9(9)
C13 C14 C15 N3 0(2)
